data_2243166
loop_
_publ_author_name
'Saffon-Merceron, Nathalie'
'Vigroux, Alain'
'Hoffmann, Pascal'

_publ_section_title
;
 Crystal structure of a two-dimensional coordination polymer of formula
 [Zn(NDC)(DEF)] (H~2~NDC is naphthalene-2,6-dicarboxylic acid and DEF is
 <i>N</i>,<i>N</i>-diethylformamide)
;
_journal_coeditor_code ZL2761
_journal_issue 11
_journal_name_full 'Acta Crystallographica Section E'
_journal_page_first 1759
_journal_page_last 1762
_journal_paper_doi 10.1107/S2056989019014142
_journal_volume 75
_journal_year 2019
_chemical_formula_iupac '[Zn (C12 H6 O4) (C15 H11 N O)]'
_chemical_formula_moiety 'C17 H17 N O5 Zn'
_chemical_formula_sum 'C17 H17 N O5 Zn'
_chemical_formula_weight 380.68
_chemical_name_systematic
Poly[bis(<i>N</i>,<i>N</i>-diethylformamide)(\m~4~-naphthalene-2,6-dicarboxylato)(\m~2~-naphthalene-2,6-dicarboxylato)dizinc(II)]
_space_group_crystal_system triclinic
_space_group_IT_number 2
_space_group_name_Hall '-P 1'
_space_group_name_H-M_alt 'P -1'
_symmetry_space_group_name_Hall '-P 1'
_symmetry_space_group_name_H-M 'P -1'
_atom_sites_solution_hydrogens geom
_atom_sites_solution_primary direct
_atom_sites_solution_secondary difmap
_audit_creation_method SHELXL-2017/1
_cell_angle_alpha 97.873(4)
_cell_angle_beta 91.620(4)
_cell_angle_gamma 91.991(5)
_cell_formula_units_Z 2
_cell_length_a 7.9134(5)
_cell_length_b 8.3006(5)
_cell_length_c 12.6413(8)
_cell_measurement_reflns_used 1701
_cell_measurement_temperature 193(2)
_cell_measurement_theta_max 21.536
_cell_measurement_theta_min 2.479
_cell_volume 821.57(9)
_computing_cell_refinement
;
APEX2 (Bruker, 2008)
;
_computing_data_collection
;
APEX2 (Bruker, 2008)
;
_computing_data_reduction
;
SAINT (Bruker, 2008)
;
_computing_molecular_graphics
;
SHELXTL (Bruker, 2008)
;
_computing_publication_material
;
publCIF (Westrip, 2010)
;
_computing_structure_refinement
;
SHELXL2017 (Sheldrick, 2015)
;
_computing_structure_solution
;
SHELXS97 (Sheldrick, 2008)
;
_diffrn_ambient_temperature 193(2)
_diffrn_detector_area_resol_mean 8.333
_diffrn_measured_fraction_theta_full 0.999
_diffrn_measured_fraction_theta_max 0.995
_diffrn_measurement_device_type 'Bruker SMART APEXII CCD area detector'
_diffrn_measurement_method 'phi and omega scans'
_diffrn_radiation_type MoK\a
_diffrn_radiation_wavelength 0.71073
_diffrn_reflns_av_R_equivalents 0.0751
_diffrn_reflns_av_unetI/netI 0.0755
_diffrn_reflns_limit_h_max 9
_diffrn_reflns_limit_h_min -9
_diffrn_reflns_limit_k_max 10
_diffrn_reflns_limit_k_min -10
_diffrn_reflns_limit_l_max 15
_diffrn_reflns_limit_l_min -15
_diffrn_reflns_number 13141
_diffrn_reflns_theta_full 25.242
_diffrn_reflns_theta_max 26.369
_diffrn_reflns_theta_min 2.771
_diffrn_source 'fine-focus selaed tube'
_exptl_absorpt_coefficient_mu 1.521
_exptl_absorpt_correction_T_max 0.9417
_exptl_absorpt_correction_T_min 0.8628
_exptl_absorpt_correction_type multi-scan
_exptl_absorpt_process_details
;
(SADABS; Bruker, 2008)
;
_exptl_crystal_colour colourless
_exptl_crystal_density_diffrn 1.539
_exptl_crystal_description block
_exptl_crystal_F_000 392
_exptl_crystal_size_max 0.100
_exptl_crystal_size_mid 0.040
_exptl_crystal_size_min 0.040
_refine_diff_density_max 0.326
_refine_diff_density_min -0.371
_refine_ls_extinction_method none
_refine_ls_goodness_of_fit_ref 1.001
_refine_ls_hydrogen_treatment constr
_refine_ls_matrix_type full
_refine_ls_number_constraints 0
_refine_ls_number_parameters 237
_refine_ls_number_reflns 3336
_refine_ls_number_restraints 41
_refine_ls_restrained_S_all 0.997
_refine_ls_R_factor_all 0.0727
_refine_ls_R_factor_gt 0.0419
_refine_ls_shift/su_max 0.001
_refine_ls_shift/su_mean 0.000
_refine_ls_structure_factor_coef Fsqd
_refine_ls_weighting_details 'w=1/[\s^2^(Fo^2^)+(0.0318P)^2^] where P=(Fo^2^+2Fc^2^)/3'
_refine_ls_weighting_scheme calc
_refine_ls_wR_factor_gt 0.0715
_refine_ls_wR_factor_ref 0.0810
_reflns_number_gt 2436
_reflns_number_total 3336
_reflns_threshold_expression 'I > 2\s(I)'
_cod_data_source_file zl2761sup1.cif
_cod_data_source_block global
_cod_database_code 2243166
_shelx_space_group_comment
;
The symmetry employed for this shelxl refinement is uniquely defined
by the following loop, which should always be used as a source of
symmetry information in preference to the above space-group names.
They are only intended as comments.
;
_shelx_estimated_absorpt_t_min 0.863
_shelx_estimated_absorpt_t_max 0.942

loop_
_space_group_symop_operation_xyz
'x, y, z'
'-x, -y, -z'

loop_
_atom_site_type_symbol
_atom_site_label
_atom_site_fract_x
_atom_site_fract_y
_atom_site_fract_z
_atom_site_U_iso_or_equiv
_atom_site_adp_type
_atom_site_calc_flag
_atom_site_occupancy
_atom_site_disorder_assembly
_atom_site_disorder_group
Zn Zn1 0.02528(5) 0.13460(5) 0.62683(3) 0.02329(12) Uani d 1 . .
O O1 -0.0138(3) 0.0539(3) 0.8118(2) 0.0495(7) Uani d 1 . .
O O2 -0.1959(3) 0.1010(3) 0.68613(17) 0.0311(5) Uani d 1 . .
O O3 0.0472(2) -0.1661(2) 0.52376(16) 0.0249(5) Uani d 1 . .
O O4 0.1080(3) 0.3581(3) 0.68413(19) 0.0376(6) Uani d 1 . .
O O5 0.2353(2) 0.0121(2) 0.60995(16) 0.0267(5) Uani d 1 . .
C C1 -0.1604(4) 0.0679(4) 0.7800(3) 0.0292(8) Uani d 1 . .
C C2 -0.3060(4) 0.0478(4) 0.8506(2) 0.0229(7) Uani d 1 . .
C C3 -0.4729(4) 0.0766(4) 0.8157(3) 0.0259(7) Uani d 1 . .
H H3 -0.491459 0.106685 0.746526 0.031 Uiso calc 1 . .
C C4 -0.6065(4) 0.0621(4) 0.8792(2) 0.0253(7) Uani d 1 . .
H H4 -0.716770 0.083839 0.854527 0.030 Uiso calc 1 . .
C C5 -0.5832(3) 0.0151(3) 0.9818(2) 0.0204(7) Uani d 1 . .
C C6 -0.7197(4) -0.0032(4) 1.0501(2) 0.0247(7) Uani d 1 . .
H H6 -0.831308 0.016042 1.026474 0.030 Uiso calc 1 . .
C C7 0.1971(4) -0.1257(4) 0.5574(2) 0.0232(7) Uani d 1 . .
C C8 0.3342(4) -0.2464(4) 0.5386(2) 0.0231(7) Uani d 1 . .
C C9 0.2888(4) -0.4062(4) 0.5012(2) 0.0266(7) Uani d 1 . .
H H9 0.173329 -0.437095 0.484564 0.032 Uiso calc 1 . .
C C10 0.4136(4) -0.5243(4) 0.4875(2) 0.0241(7) Uani d 1 . .
C C11 0.5046(4) -0.1977(4) 0.5621(3) 0.0281(8) Uani d 1 . .
H H11 0.534020 -0.086805 0.587033 0.034 Uiso calc 1 . .
C C12 0.6283(4) -0.3091(4) 0.5492(3) 0.0285(8) Uani d 1 . .
H H12 0.743193 -0.274861 0.564835 0.034 Uiso calc 1 . .
C C13 0.2535(5) 0.4026(4) 0.7188(3) 0.0369(9) Uani d 1 . .
H H13 0.341309 0.327989 0.705702 0.044 Uiso calc 1 . .
C C14 0.1574(6) 0.6627(5) 0.7929(4) 0.0628(13) Uani d 1 . .
H H14A 0.078313 0.652571 0.729974 0.075 Uiso calc 1 . .
H H14B 0.208053 0.774681 0.803717 0.075 Uiso calc 1 . .
C C15 0.0611(7) 0.6341(6) 0.8898(4) 0.0970(18) Uani d 1 . .
H H15A 0.013080 0.522378 0.879973 0.145 Uiso calc 1 . .
H H15B -0.030364 0.710761 0.899858 0.145 Uiso calc 1 . .
H H15C 0.137829 0.650364 0.952935 0.145 Uiso calc 1 . .
N N1 0.2922(4) 0.5454(4) 0.7719(2) 0.0448(8) Uani d 1 . .
C C16 0.4576(17) 0.6215(19) 0.815(2) 0.061(4) Uani d 0.516(8) A 1
H H16A 0.487379 0.713730 0.775639 0.074 Uiso calc 0.516(8) A 1
H H16B 0.447852 0.665014 0.890959 0.074 Uiso calc 0.516(8) A 1
C C17 0.5911(12) 0.5053(11) 0.8035(8) 0.065(3) Uani d 0.516(8) A 1
H H17A 0.563272 0.415235 0.843378 0.098 Uiso calc 0.516(8) A 1
H H17B 0.698301 0.559271 0.831750 0.098 Uiso calc 0.516(8) A 1
H H17C 0.601884 0.462995 0.727791 0.098 Uiso calc 0.516(8) A 1
C C16' 0.4774(18) 0.575(2) 0.8054(19) 0.062(4) Uani d 0.484(8) A 2
H H16C 0.544874 0.496333 0.760003 0.074 Uiso calc 0.484(8) A 2
H H16D 0.513676 0.685674 0.792220 0.074 Uiso calc 0.484(8) A 2
C C17' 0.5149(13) 0.5600(11) 0.9178(7) 0.074(3) Uani d 0.484(8) A 2
H H17D 0.426986 0.611745 0.962205 0.110 Uiso calc 0.484(8) A 2
H H17E 0.625043 0.613689 0.939854 0.110 Uiso calc 0.484(8) A 2
H H17F 0.517878 0.444637 0.926528 0.110 Uiso calc 0.484(8) A 2

loop_
_atom_site_aniso_label
_atom_site_aniso_U_11
_atom_site_aniso_U_22
_atom_site_aniso_U_33
_atom_site_aniso_U_12
_atom_site_aniso_U_13
_atom_site_aniso_U_23
Zn1 0.0191(2) 0.0234(2) 0.0272(2) 0.00401(14) 0.00315(15) 0.00116(15)
O1 0.0203(14) 0.086(2) 0.0477(17) 0.0087(13) 0.0085(12) 0.0236(15)
O2 0.0277(13) 0.0404(14) 0.0263(13) 0.0025(10) 0.0067(11) 0.0068(11)
O3 0.0184(12) 0.0277(12) 0.0302(13) 0.0040(9) 0.0037(10) 0.0087(10)
O4 0.0358(15) 0.0268(13) 0.0474(16) 0.0019(10) 0.0016(12) -0.0052(11)
O5 0.0258(12) 0.0249(13) 0.0286(13) 0.0078(9) 0.0039(10) -0.0010(10)
C1 0.0237(19) 0.0315(19) 0.033(2) 0.0043(14) 0.0064(16) 0.0037(16)
C2 0.0208(17) 0.0233(17) 0.0232(18) 0.0008(13) 0.0028(14) -0.0022(14)
C3 0.0250(18) 0.0267(18) 0.0270(19) 0.0046(14) 0.0008(15) 0.0064(15)
C4 0.0172(17) 0.0308(19) 0.0277(19) 0.0021(13) -0.0044(14) 0.0042(15)
C5 0.0170(16) 0.0211(16) 0.0222(17) 0.0014(12) -0.0003(13) 0.0003(13)
C6 0.0143(16) 0.0288(18) 0.0308(19) 0.0031(13) -0.0004(14) 0.0027(15)
C7 0.0287(19) 0.0256(18) 0.0176(17) 0.0068(14) 0.0075(14) 0.0079(14)
C8 0.0220(17) 0.0257(18) 0.0224(18) 0.0067(13) 0.0039(14) 0.0046(14)
C9 0.0188(17) 0.0334(19) 0.0284(19) 0.0058(14) 0.0032(14) 0.0050(15)
C10 0.0215(17) 0.0276(18) 0.0241(17) 0.0035(13) 0.0036(14) 0.0049(14)
C11 0.0274(19) 0.0260(19) 0.031(2) 0.0038(14) 0.0026(15) 0.0018(15)
C12 0.0233(18) 0.0271(18) 0.034(2) -0.0003(14) 0.0039(15) 0.0011(15)
C13 0.042(2) 0.032(2) 0.037(2) 0.0006(16) -0.0029(18) 0.0063(17)
C14 0.089(4) 0.027(2) 0.067(3) -0.006(2) 0.010(3) -0.012(2)
C15 0.111(5) 0.084(4) 0.087(4) -0.011(3) 0.037(4) -0.023(3)
N1 0.057(2) 0.0383(19) 0.0367(19) -0.0130(16) -0.0097(16) 0.0030(15)
C16 0.077(6) 0.051(8) 0.053(6) -0.018(5) -0.018(5) 0.006(6)
C17 0.063(6) 0.069(6) 0.066(6) -0.014(4) -0.011(5) 0.022(5)
C16' 0.076(6) 0.052(9) 0.055(6) -0.028(6) -0.023(6) 0.013(7)
C17' 0.100(7) 0.061(6) 0.059(6) -0.021(5) -0.016(5) 0.015(5)

loop_
_atom_type_symbol
_atom_type_description
_atom_type_scat_dispersion_real
_atom_type_scat_dispersion_imag
_atom_type_scat_source
C C 0.0033 0.0016 'International Tables Vol C Tables 4.2.6.8 and 6.1.1.4'
H H 0.0000 0.0000 'International Tables Vol C Tables 4.2.6.8 and 6.1.1.4'
N N 0.0061 0.0033 'International Tables Vol C Tables 4.2.6.8 and 6.1.1.4'
O O 0.0106 0.0060 'International Tables Vol C Tables 4.2.6.8 and 6.1.1.4'
Zn Zn 0.2839 1.4301 'International Tables Vol C Tables 4.2.6.8 and 6.1.1.4'

loop_
_geom_angle_atom_site_label_1
_geom_angle_atom_site_label_2
_geom_angle_atom_site_label_3
_geom_angle_site_symmetry_1
_geom_angle_site_symmetry_3
_geom_angle
O2 Zn1 O4 . . 107.22(9)
O2 Zn1 O5 . . 136.08(9)
O4 Zn1 O5 . . 103.46(9)
O2 Zn1 O3 . 2_556 99.73(8)
O4 Zn1 O3 . 2_556 100.55(9)
O5 Zn1 O3 . 2_556 104.71(8)
O2 Zn1 C1 . . 28.93(9)
O4 Zn1 C1 . . 100.44(10)
O5 Zn1 C1 . . 115.09(9)
O3 Zn1 C1 2_556 . 128.55(9)
C1 O2 Zn1 . . 103.60(19)
C7 O3 Zn1 . 2_556 119.47(19)
C13 O4 Zn1 . . 127.3(2)
C7 O5 Zn1 . . 107.70(19)
O1 C1 O2 . . 122.1(3)
O1 C1 C2 . . 121.0(3)
O2 C1 C2 . . 116.8(3)
O1 C1 Zn1 . . 74.8(2)
O2 C1 Zn1 . . 47.47(15)
C2 C1 Zn1 . . 163.8(2)
C6 C2 C3 2_457 . 119.1(3)
C6 C2 C1 2_457 . 120.6(3)
C3 C2 C1 . . 120.3(3)
C4 C3 C2 . . 121.2(3)
C4 C3 H3 . . 119.4
C2 C3 H3 . . 119.4
C3 C4 C5 . . 120.7(3)
C3 C4 H4 . . 119.7
C5 C4 H4 . . 119.7
C4 C5 C6 . . 122.4(3)
C4 C5 C5 . 2_457 119.0(3)
C6 C5 C5 . 2_457 118.6(3)
C2 C6 C5 2_457 . 121.4(3)
C2 C6 H6 2_457 . 119.3
C5 C6 H6 . . 119.3
O5 C7 O3 . . 122.1(3)
O5 C7 C8 . . 118.2(3)
O3 C7 C8 . . 119.6(3)
C9 C8 C11 . . 120.8(3)
C9 C8 C7 . . 118.7(3)
C11 C8 C7 . . 120.5(3)
C8 C9 C10 . . 120.1(3)
C8 C9 H9 . . 119.9
C10 C9 H9 . . 119.9
C9 C10 C12 . 2_646 121.8(3)
C9 C10 C10 . 2_646 119.2(4)
C12 C10 C10 2_646 2_646 118.9(3)
C12 C11 C8 . . 120.4(3)
C12 C11 H11 . . 119.8
C8 C11 H11 . . 119.8
C11 C12 C10 . 2_646 120.5(3)
C11 C12 H12 . . 119.7
C10 C12 H12 2_646 . 119.7
O4 C13 N1 . . 123.8(3)
O4 C13 H13 . . 118.1
N1 C13 H13 . . 118.1
N1 C14 C15 . . 111.5(4)
N1 C14 H14A . . 109.3
C15 C14 H14A . . 109.3
N1 C14 H14B . . 109.3
C15 C14 H14B . . 109.3
H14A C14 H14B . . 108.0
C14 C15 H15A . . 109.5
C14 C15 H15B . . 109.5
H15A C15 H15B . . 109.5
C14 C15 H15C . . 109.5
H15A C15 H15C . . 109.5
H15B C15 H15C . . 109.5
C13 N1 C14 . . 118.8(3)
C13 N1 C16 . . 131.2(8)
C14 N1 C16 . . 110.0(8)
C13 N1 C16' . . 115.1(9)
C14 N1 C16' . . 126.1(9)
C17 C16 N1 . . 111.5(12)
C17 C16 H16A . . 109.3
N1 C16 H16A . . 109.3
C17 C16 H16B . . 109.3
N1 C16 H16B . . 109.3
H16A C16 H16B . . 108.0
C16 C17 H17A . . 109.5
C16 C17 H17B . . 109.5
H17A C17 H17B . . 109.5
C16 C17 H17C . . 109.5
H17A C17 H17C . . 109.5
H17B C17 H17C . . 109.5
C17' C16' N1 . . 114.1(15)
C17' C16' H16C . . 108.7
N1 C16' H16C . . 108.7
C17' C16' H16D . . 108.7
N1 C16' H16D . . 108.7
H16C C16' H16D . . 107.6
C16' C17' H17D . . 109.5
C16' C17' H17E . . 109.5
H17D C17' H17E . . 109.5
C16' C17' H17F . . 109.5
H17D C17' H17F . . 109.5
H17E C17' H17F . . 109.5

loop_
_geom_bond_atom_site_label_1
_geom_bond_atom_site_label_2
_geom_bond_site_symmetry_2
_geom_bond_distance
Zn1 O2 . 1.949(2)
Zn1 O4 . 1.979(2)
Zn1 O5 . 1.980(2)
Zn1 O3 2_556 2.026(2)
Zn1 C1 . 2.571(3)
O1 C1 . 1.231(4)
O2 C1 . 1.280(4)
O3 C7 . 1.267(3)
O4 C13 . 1.246(4)
O5 C7 . 1.264(4)
C1 C2 . 1.496(4)
C2 C6 2_457 1.368(4)
C2 C3 . 1.419(4)
C3 C4 . 1.358(4)
C3 H3 . 0.9500
C4 C5 . 1.413(4)
C4 H4 . 0.9500
C5 C6 . 1.420(4)
C5 C5 2_457 1.424(5)
C6 H6 . 0.9500
C7 C8 . 1.504(4)
C8 C9 . 1.378(4)
C8 C11 . 1.406(4)
C9 C10 . 1.413(4)
C9 H9 . 0.9500
C10 C12 2_646 1.422(4)
C10 C10 2_646 1.426(6)
C11 C12 . 1.368(4)
C11 H11 . 0.9500
C12 H12 . 0.9500
C13 N1 . 1.302(4)
C13 H13 . 0.9500
C14 N1 . 1.474(5)
C14 C15 . 1.503(6)
C14 H14A . 0.9900
C14 H14B . 0.9900
C15 H15A . 0.9800
C15 H15B . 0.9800
C15 H15C . 0.9800
N1 C16 . 1.488(11)
N1 C16' . 1.517(11)
C16 C17 . 1.452(17)
C16 H16A . 0.9900
C16 H16B . 0.9900
C17 H17A . 0.9800
C17 H17B . 0.9800
C17 H17C . 0.9800
C16' C17' . 1.47(2)
C16' H16C . 0.9900
C16' H16D . 0.9900
C17' H17D . 0.9800
C17' H17E . 0.9800
C17' H17F . 0.9800

loop_
_geom_hbond_atom_site_label_D
_geom_hbond_atom_site_label_H
_geom_hbond_atom_site_label_A
_geom_hbond_site_symmetry_D
_geom_hbond_site_symmetry_H
_geom_hbond_site_symmetry_A
_geom_hbond_distance_DH
_geom_hbond_distance_HA
_geom_hbond_distance_DA
_geom_hbond_angle_DHA
_geom_hbond_publ_flag
C4 H4 O1 1_555 1_555 1_455 0.95 2.39 3.307(4) 161 yes
C12 H12 O3 1_555 1_555 1_655 0.95 2.63 3.548(4) 156 yes
C16 H16 <i>Cg</i>1 1_555 1_555 1_665 0.95 2.99 3.520(17) 114 yes
C16 H16 <i>Cg</i>2 1_555 1_555 2_567 0.95 2.99 3.520(17) 114 yes
